data_4315031
loop_
_publ_author_name
'Sabrina Sculfort'
'Richard Welter'
'Pierre Braunstein'

_publ_contact_author_address
;
Institut Le Bel, rue Blaise Pascal, 67081 STRASBOURG, FRANCE
;
_publ_contact_author_email braunstein@unistra.fr
_publ_contact_author_fax 0368851322
_publ_contact_author_name
;
Pierre Braunstein
;
_publ_contact_author_phone 0368851308
_publ_section_title
;
 Heterometallic Chains and Clusters with Gold-Transition Metal Bonds:
 Synthesis and Interconversion
;
_journal_name_full 'Inorganic Chemistry'
_journal_page_first 2372
_journal_page_last 2382
_journal_paper_doi 10.1021/ic902245v
_journal_volume 49
_journal_year 2010
_chemical_formula_moiety 'C16 H10 Au Mo2 O6, C8 H20 N'
_chemical_formula_sum 'C24 H30 Au Mo2 N O6'
_chemical_formula_weight 817.34
_chemical_name_systematic
; 
 ? 
;
_space_group_IT_number 14
_symmetry_cell_setting monoclinic
_symmetry_space_group_name_Hall '-P 2ybc'
_symmetry_space_group_name_H-M 'P 1 21/c 1'
_atom_sites_solution_hydrogens geom
_atom_sites_solution_primary direct
_atom_sites_solution_secondary difmap
_audit_creation_date 10-03-06
_audit_creation_method SHELXL-97
_cell_angle_alpha 90.00
_cell_angle_beta 90.72(2)
_cell_angle_gamma 90.00
_cell_formula_units_Z 2
_cell_length_a 7.948(3)
_cell_length_b 11.473(5)
_cell_length_c 14.781(7)
_cell_measurement_reflns_used 8327
_cell_measurement_temperature 173(2)
_cell_measurement_theta_max 30.034
_cell_measurement_theta_min 0.998
_cell_volume 1347.7(10)
_computing_cell_refinement 'Denzo (Nonius B.V., 1998)'
_computing_data_collection 'Collect (Nonius B.V., 1998)'
_computing_data_reduction 'Denzo (Nonius B.V., 1998)'
_computing_molecular_graphics 'PLATON 98 (Spek, 1998)'
_computing_publication_material 'SHELXL-97 (Sheldrick, 1997)'
_computing_structure_refinement 'SHELXL-97 (Sheldrick, 1997)'
_computing_structure_solution 'SHELXS-97 (Sheldrick, 1997)'
_diffrn_ambient_temperature 173(2)
_diffrn_measured_fraction_theta_full 0.995
_diffrn_measured_fraction_theta_max 0.995
_diffrn_measurement_device_type KappaCCD
_diffrn_measurement_method '\p scans'
_diffrn_radiation_monochromator graphite
_diffrn_radiation_source 'fine-focus sealed tube'
_diffrn_radiation_type MoK\a
_diffrn_radiation_wavelength 0.71073
_diffrn_reflns_av_R_equivalents 0.0541
_diffrn_reflns_av_sigmaI/netI 0.0548
_diffrn_reflns_limit_h_max 11
_diffrn_reflns_limit_h_min -11
_diffrn_reflns_limit_k_max 16
_diffrn_reflns_limit_k_min -14
_diffrn_reflns_limit_l_max 13
_diffrn_reflns_limit_l_min -20
_diffrn_reflns_number 11250
_diffrn_reflns_theta_full 30.01
_diffrn_reflns_theta_max 30.01
_diffrn_reflns_theta_min 2.25
_exptl_absorpt_coefficient_mu 6.382
_exptl_absorpt_correction_type none
_exptl_crystal_colour yellow
_exptl_crystal_density_diffrn 2.014
_exptl_crystal_density_method 'not measured'
_exptl_crystal_description prism
_exptl_crystal_F_000 784
_exptl_crystal_size_max 0.10
_exptl_crystal_size_mid 0.09
_exptl_crystal_size_min 0.08
_refine_diff_density_max 1.286
_refine_diff_density_min -1.322
_refine_diff_density_rms 0.149
_refine_ls_extinction_method none
_refine_ls_goodness_of_fit_ref 1.010
_refine_ls_hydrogen_treatment constr
_refine_ls_matrix_type full
_refine_ls_number_parameters 170
_refine_ls_number_reflns 3926
_refine_ls_number_restraints 0
_refine_ls_restrained_S_all 1.010
_refine_ls_R_factor_all 0.0598
_refine_ls_R_factor_gt 0.0354
_refine_ls_shift/su_max 0.001
_refine_ls_shift/su_mean 0.000
_refine_ls_structure_factor_coef Fsqd
_refine_ls_weighting_details 'calc w=1/[\s^2^(Fo^2^)+(0.0420P)^2^+0.0000P] where P=(Fo^2^+2Fc^2^)/3'
_refine_ls_weighting_scheme calc
_refine_ls_wR_factor_gt 0.0800
_refine_ls_wR_factor_ref 0.0890
_reflns_number_gt 2879
_reflns_number_total 3926
_reflns_threshold_expression >2sigma(I)
_cod_data_source_file ic902245v_si_006.cif
_cod_data_source_block sabri_au_mo2_linear
_cod_database_code 4315031

loop_
_symmetry_equiv_pos_as_xyz
'x, y, z'
'-x, y+1/2, -z+1/2'
'-x, -y, -z'
'x, -y-1/2, z-1/2'

loop_
_atom_site_label
_atom_site_type_symbol
_atom_site_fract_x
_atom_site_fract_y
_atom_site_fract_z
_atom_site_U_iso_or_equiv
_atom_site_adp_type
_atom_site_occupancy
_atom_site_symmetry_multiplicity
_atom_site_calc_flag
_atom_site_refinement_flags
_atom_site_disorder_assembly
_atom_site_disorder_group
Au1 Au 1.0000 0.0000 0.0000 0.04797(11) Uani 1 2 d S . .
Mo1 Mo 0.97634(4) 0.09823(3) 0.166955(19) 0.02472(9) Uani 1 1 d . . .
O1 O 0.6500(3) 0.2305(3) 0.2170(2) 0.0504(8) Uani 1 1 d . . .
O2 O 1.0022(4) 0.2879(4) 0.0170(2) 0.0570(10) Uani 1 1 d . . .
O3 O 0.6897(5) -0.0764(4) 0.1126(3) 0.0681(11) Uani 1 1 d . . .
N1 N 0.5000 0.5000 0.0000 0.0276(10) Uani 1 2 d S . .
C1 C 0.8011(6) -0.0124(4) 0.1242(3) 0.0410(11) Uani 1 1 d . . .
C2 C 0.9902(5) 0.2103(4) 0.0672(3) 0.0379(9) Uani 1 1 d . . .
C3 C 0.7744(4) 0.1835(4) 0.1980(3) 0.0329(9) Uani 1 1 d . . .
C4 C 1.2637(5) 0.1083(5) 0.2054(4) 0.0533(14) Uani 1 1 d . . .
H4 H 1.3403 0.1438 0.1651 0.064 Uiso 1 1 calc . . .
C5 C 1.1739(6) 0.1649(4) 0.2735(3) 0.0468(12) Uani 1 1 d . . .
H5 H 1.1802 0.2453 0.2885 0.056 Uiso 1 1 calc . . .
C6 C 1.0726(5) 0.0808(5) 0.3157(3) 0.0425(11) Uani 1 1 d . . .
H6 H 0.9973 0.0950 0.3639 0.051 Uiso 1 1 calc . . .
C7 C 1.1014(5) -0.0266(4) 0.2751(3) 0.0401(10) Uani 1 1 d . . .
H7 H 1.0495 -0.0984 0.2905 0.048 Uiso 1 1 calc . . .
C8 C 1.2202(6) -0.0101(5) 0.2075(4) 0.0507(14) Uani 1 1 d . . .
H8 H 1.2641 -0.0691 0.1694 0.061 Uiso 1 1 calc . . .
C9 C 0.6309(10) 0.4010(8) 0.0087(6) 0.040(2) Uani 0.50 1 d P . .
H9A H 0.7369 0.4259 -0.0199 0.048 Uiso 1 1 calc . . .
H9B H 0.6550 0.3862 0.0736 0.048 Uiso 1 1 calc . . .
C10 C 0.5644(10) 0.6014(8) 0.0490(6) 0.040(2) Uani 0.50 1 d P . .
C11 C 0.5326(10) 0.4819(8) 0.1020(5) 0.036(2) Uani 0.50 1 d P . .
C12 C 0.3305(9) 0.4550(8) 0.0350(6) 0.0346(18) Uani 0.50 1 d P . .
H12A H 0.2987 0.3817 0.0039 0.041 Uiso 1 1 calc . . .
H12B H 0.2409 0.5134 0.0240 0.041 Uiso 1 1 calc . . .
C13 C 0.3555(7) 0.4321(5) 0.1439(4) 0.0686(17) Uani 1 1 d . . .
H13A H 0.4675 0.3993 0.1556 0.103 Uiso 1 1 calc . . .
H13B H 0.2696 0.3773 0.1646 0.103 Uiso 1 1 calc . . .
H13C H 0.3443 0.5060 0.1765 0.103 Uiso 1 1 calc . . .
C14 C 0.5693(6) 0.2880(5) -0.0359(4) 0.0649(14) Uiso 1 1 d . . .
H14A H 0.4473 0.2810 -0.0286 0.097 Uiso 1 1 calc . . .
H14B H 0.6254 0.2213 -0.0072 0.097 Uiso 1 1 calc . . .
H14C H 0.5957 0.2895 -0.1005 0.097 Uiso 1 1 calc . . .

loop_
_atom_site_aniso_label
_atom_site_aniso_U_11
_atom_site_aniso_U_22
_atom_site_aniso_U_33
_atom_site_aniso_U_23
_atom_site_aniso_U_13
_atom_site_aniso_U_12
Au1 0.05768(17) 0.0617(2) 0.02425(14) -0.01529(11) -0.01103(11) 0.01512(12)
Mo1 0.02969(16) 0.02645(19) 0.01790(16) -0.00016(12) -0.00416(11) -0.00144(12)
O1 0.0338(15) 0.049(2) 0.069(2) -0.0001(17) 0.0018(14) 0.0089(14)
O2 0.079(2) 0.053(2) 0.0385(19) 0.0174(17) -0.0043(16) -0.0079(16)
O3 0.071(2) 0.070(3) 0.063(3) -0.003(2) -0.0130(19) -0.039(2)
N1 0.020(2) 0.039(3) 0.024(2) 0.0018(18) -0.0049(17) 0.0002(17)
C1 0.053(3) 0.041(3) 0.029(2) -0.0001(18) -0.0047(19) -0.007(2)
C2 0.045(2) 0.041(3) 0.027(2) 0.0034(19) -0.0065(16) -0.0015(19)
C3 0.035(2) 0.030(2) 0.034(2) 0.0050(17) -0.0072(16) -0.0058(17)
C4 0.033(2) 0.073(4) 0.054(3) 0.030(3) -0.013(2) -0.007(2)
C5 0.050(2) 0.038(3) 0.051(3) -0.001(2) -0.033(2) -0.004(2)
C6 0.037(2) 0.067(3) 0.023(2) -0.009(2) -0.0109(16) 0.014(2)
C7 0.041(2) 0.036(3) 0.043(3) 0.014(2) -0.0147(19) -0.0019(18)
C8 0.047(3) 0.062(4) 0.042(3) -0.005(2) -0.006(2) 0.026(2)
C9 0.040(4) 0.054(6) 0.026(4) 0.001(4) -0.006(3) 0.008(4)
C10 0.036(4) 0.036(5) 0.048(5) -0.009(4) -0.011(4) -0.007(4)
C11 0.034(4) 0.058(6) 0.016(4) 0.013(3) -0.001(3) 0.000(4)
C12 0.027(4) 0.036(5) 0.040(5) 0.001(4) -0.004(3) -0.007(3)
C13 0.078(4) 0.069(4) 0.060(4) 0.026(3) 0.042(3) 0.016(3)

loop_
_atom_type_symbol
_atom_type_description
_atom_type_scat_dispersion_real
_atom_type_scat_dispersion_imag
_atom_type_scat_source
C C 0.0033 0.0016 'International Tables Vol C Tables 4.2.6.8 and 6.1.1.4'
H H 0.0000 0.0000 'International Tables Vol C Tables 4.2.6.8 and 6.1.1.4'
N N 0.0061 0.0033 'International Tables Vol C Tables 4.2.6.8 and 6.1.1.4'
O O 0.0106 0.0060 'International Tables Vol C Tables 4.2.6.8 and 6.1.1.4'
Mo Mo -1.6832 0.6857 'International Tables Vol C Tables 4.2.6.8 and 6.1.1.4'
Au Au -2.0133 8.8022 'International Tables Vol C Tables 4.2.6.8 and 6.1.1.4'

loop_
_geom_angle_atom_site_label_1
_geom_angle_atom_site_label_2
_geom_angle_atom_site_label_3
_geom_angle
_geom_angle_site_symmetry_1
_geom_angle_site_symmetry_3
_geom_angle_publ_flag
C1 Au1 C1 180.0(3) 3_755 . ?
C1 Au1 C2 75.24(14) 3_755 3_755 ?
C1 Au1 C2 104.76(14) . 3_755 ?
C1 Au1 C2 104.76(14) 3_755 . ?
C1 Au1 C2 75.24(14) . . ?
C2 Au1 C2 180.0(3) 3_755 . ?
C1 Au1 Mo1 44.74(11) 3_755 3_755 ?
C1 Au1 Mo1 135.26(11) . 3_755 ?
C2 Au1 Mo1 43.08(9) 3_755 3_755 ?
C2 Au1 Mo1 136.92(9) . 3_755 ?
C1 Au1 Mo1 135.26(11) 3_755 . ?
C1 Au1 Mo1 44.74(11) . . ?
C2 Au1 Mo1 136.92(9) 3_755 . ?
C2 Au1 Mo1 43.08(9) . . ?
Mo1 Au1 Mo1 180.000(13) 3_755 . ?
C3 Mo1 C2 84.36(17) . . ?
C3 Mo1 C1 79.50(18) . . ?
C2 Mo1 C1 103.08(18) . . ?
C3 Mo1 C6 94.78(16) . . ?
C2 Mo1 C6 138.24(18) . . ?
C1 Mo1 C6 117.86(19) . . ?
C3 Mo1 C5 103.10(17) . . ?
C2 Mo1 C5 104.40(17) . . ?
C1 Mo1 C5 152.52(19) . . ?
C6 Mo1 C5 35.09(17) . . ?
C3 Mo1 C4 136.3(2) . . ?
C2 Mo1 C4 94.95(16) . . ?
C1 Mo1 C4 141.8(2) . . ?
C6 Mo1 C4 57.89(16) . . ?
C5 Mo1 C4 34.77(18) . . ?
C3 Mo1 C7 119.31(17) . . ?
C2 Mo1 C7 151.81(16) . . ?
C1 Mo1 C7 96.63(17) . . ?
C6 Mo1 C7 34.56(17) . . ?
C5 Mo1 C7 57.87(16) . . ?
C4 Mo1 C7 57.68(16) . . ?
C3 Mo1 C8 151.68(18) . . ?
C2 Mo1 C8 118.68(18) . . ?
C1 Mo1 C8 108.3(2) . . ?
C6 Mo1 C8 57.24(17) . . ?
C5 Mo1 C8 57.45(18) . . ?
C4 Mo1 C8 34.54(18) . . ?
C7 Mo1 C8 34.33(18) . . ?
C3 Mo1 Au1 119.33(11) . . ?
C2 Mo1 Au1 65.43(13) . . ?
C1 Mo1 Au1 60.15(14) . . ?
C6 Mo1 Au1 142.69(12) . . ?
C5 Mo1 Au1 133.84(14) . . ?
C4 Mo1 Au1 99.31(15) . . ?
C7 Mo1 Au1 109.25(13) . . ?
C8 Mo1 Au1 86.93(13) . . ?
C10 N1 C10 180.0(7) 3_665 . ?
C10 N1 C12 113.8(5) 3_665 3_665 ?
C10 N1 C12 66.2(5) . 3_665 ?
C10 N1 C12 66.2(5) 3_665 . ?
C10 N1 C12 113.8(5) . . ?
C12 N1 C12 180.000(1) 3_665 . ?
C10 N1 C11 64.4(5) 3_665 3_665 ?
C10 N1 C11 115.6(5) . 3_665 ?
C12 N1 C11 76.3(4) 3_665 3_665 ?
C12 N1 C11 103.7(4) . 3_665 ?
C10 N1 C11 115.6(5) 3_665 . ?
C10 N1 C11 64.4(5) . . ?
C12 N1 C11 103.7(4) 3_665 . ?
C12 N1 C11 76.3(4) . . ?
C11 N1 C11 180.0(7) 3_665 . ?
C10 N1 C9 71.7(5) 3_665 . ?
C10 N1 C9 108.3(5) . . ?
C12 N1 C9 71.5(5) 3_665 . ?
C12 N1 C9 108.5(5) . . ?
C11 N1 C9 106.6(4) 3_665 . ?
C11 N1 C9 73.4(4) . . ?
C10 N1 C9 108.3(5) 3_665 3_665 ?
C10 N1 C9 71.7(5) . 3_665 ?
C12 N1 C9 108.5(5) 3_665 3_665 ?
C12 N1 C9 71.5(5) . 3_665 ?
C11 N1 C9 73.4(4) 3_665 3_665 ?
C11 N1 C9 106.6(4) . 3_665 ?
C9 N1 C9 180.0(6) . 3_665 ?
O3 C1 Mo1 169.6(4) . . ?
O3 C1 Au1 115.2(4) . . ?
Mo1 C1 Au1 75.11(16) . . ?
O2 C2 Mo1 170.8(4) . . ?
O2 C2 Au1 117.5(3) . . ?
Mo1 C2 Au1 71.49(14) . . ?
O1 C3 Mo1 177.4(4) . . ?
C5 C4 C8 107.8(4) . . ?
C5 C4 Mo1 72.2(2) . . ?
C8 C4 Mo1 73.7(3) . . ?
C5 C4 H4 126.1 . . ?
C8 C4 H4 126.1 . . ?
Mo1 C4 H4 119.9 . . ?
C4 C5 C6 107.5(4) . . ?
C4 C5 Mo1 73.0(3) . . ?
C6 C5 Mo1 72.0(2) . . ?
C4 C5 H5 126.3 . . ?
C6 C5 H5 126.3 . . ?
Mo1 C5 H5 120.5 . . ?
C7 C6 C5 108.5(4) . . ?
C7 C6 Mo1 73.8(3) . . ?
C5 C6 Mo1 72.9(2) . . ?
C7 C6 H6 125.7 . . ?
C5 C6 H6 125.7 . . ?
Mo1 C6 H6 119.4 . . ?
C6 C7 C8 107.8(4) . . ?
C6 C7 Mo1 71.6(2) . . ?
C8 C7 Mo1 73.5(3) . . ?
C6 C7 H7 126.1 . . ?
C8 C7 H7 126.1 . . ?
Mo1 C7 H7 120.6 . . ?
C7 C8 C4 108.4(4) . . ?
C7 C8 Mo1 72.2(3) . . ?
C4 C8 Mo1 71.8(2) . . ?
C7 C8 H8 125.8 . . ?
C4 C8 H8 125.8 . . ?
Mo1 C8 H8 121.9 . . ?
C14 C9 N1 112.0(5) . . ?
C14 C9 H9A 109.2 . . ?
N1 C9 H9A 109.2 . . ?
C14 C9 H9B 109.2 . . ?
N1 C9 H9B 109.2 . . ?
H9A C9 H9B 107.9 . . ?
N1 C12 C13 106.8(5) . . ?
N1 C12 H12A 110.4 . . ?
C13 C12 H12A 110.4 . . ?
N1 C12 H12B 110.4 . . ?
C13 C12 H12B 110.4 . . ?
H12A C12 H12B 108.6 . . ?
C12 C13 H13A 109.5 . . ?
C12 C13 H13B 109.5 . . ?
H13A C13 H13B 109.5 . . ?
C12 C13 H13C 109.5 . . ?
H13A C13 H13C 109.5 . . ?
H13B C13 H13C 109.5 . . ?
C9 C14 H14A 109.5 . . ?
C9 C14 H14B 109.5 . . ?
H14A C14 H14B 109.5 . . ?
C9 C14 H14C 109.5 . . ?
H14A C14 H14C 109.5 . . ?
H14B C14 H14C 109.5 . . ?

loop_
_geom_bond_atom_site_label_1
_geom_bond_atom_site_label_2
_geom_bond_distance
_geom_bond_site_symmetry_2
_geom_bond_publ_flag
Au1 C1 2.442(5) 3_755 ?
Au1 C1 2.442(5) . ?
Au1 C2 2.610(5) 3_755 ?
Au1 C2 2.610(5) . ?
Au1 Mo1 2.7216(11) 3_755 ?
Au1 Mo1 2.7216(11) . ?
Mo1 C3 1.940(4) . ?
Mo1 C2 1.960(4) . ?
Mo1 C1 1.982(5) . ?
Mo1 C6 2.328(4) . ?
Mo1 C5 2.338(4) . ?
Mo1 C4 2.349(4) . ?
Mo1 C7 2.357(4) . ?
Mo1 C8 2.373(5) . ?
O1 C3 1.163(5) . ?
O2 C2 1.164(5) . ?
O3 C1 1.161(5) . ?
N1 C10 1.460(8) 3_665 ?
N1 C10 1.460(8) . ?
N1 C12 1.539(7) 3_665 ?
N1 C12 1.539(7) . ?
N1 C11 1.541(8) 3_665 ?
N1 C11 1.541(8) . ?
N1 C9 1.544(9) . ?
N1 C9 1.544(9) 3_665 ?
C4 C5 1.401(7) . ?
C4 C8 1.402(7) . ?
C4 H4 0.9500 . ?
C5 C6 1.407(7) . ?
C5 H5 0.9500 . ?
C6 C7 1.392(7) . ?
C6 H6 0.9500 . ?
C7 C8 1.396(7) . ?
C7 H7 0.9500 . ?
C8 H8 0.9500 . ?
C9 C14 1.532(11) . ?
C9 H9A 0.9900 . ?
C9 H9B 0.9900 . ?
C12 C13 1.640(10) . ?
C12 H12A 0.9900 . ?
C12 H12B 0.9900 . ?
C13 H13A 0.9800 . ?
C13 H13B 0.9800 . ?
C13 H13C 0.9800 . ?
C14 H14A 0.9800 . ?
C14 H14B 0.9800 . ?
C14 H14C 0.9800 . ?
